data_4087011
loop_
_publ_author_name
'Garc\'es, Andr\'es'
'S\'anchez-Barba, Luis F.'
'Fern\'andez-Baeza, Juan'
'Otero, Antonio'
'Lara-S\'anchez, Agust\'in'
'Rodr\'iguez, Ana M.'

_publ_section_title
;
 Studies on Multinuclear Magnesium tert-Butyl Heteroscorpionates:
 Synthesis, Coordination Ability, and Heteroselective Ring-Opening
 Polymerization of rac-Lactide
;
_journal_issue 4
_journal_name_full Organometallics
_journal_page_first 884
_journal_paper_doi 10.1021/acs.organomet.6b00934
_journal_volume 36
_journal_year 2017
_chemical_formula_moiety 'C24 H42 Mg N6'
_chemical_formula_sum 'C24 H42 Mg N6'
_chemical_formula_weight 438.94
_chemical_name_systematic
;
 ?
;
_space_group_crystal_system monoclinic
_space_group_IT_number 14
_space_group_name_Hall '-P 2yn'
_space_group_name_H-M_alt 'P 1 21/n 1'
_symmetry_space_group_name_Hall '-P 2yn'
_symmetry_space_group_name_H-M 'P 1 21/n 1'
_atom_sites_solution_hydrogens geom
_audit_creation_method SHELXL-2013
_cell_angle_alpha 90
_cell_angle_beta 91.561(2)
_cell_angle_gamma 90
_cell_formula_units_Z 4
_cell_length_a 12.3315(6)
_cell_length_b 13.9898(7)
_cell_length_c 15.2758(7)
_cell_measurement_reflns_used 9816
_cell_measurement_temperature 100(2)
_cell_measurement_theta_max 26.352
_cell_measurement_theta_min 2.551
_cell_volume 2634.3(2)
_computing_cell_refinement 'Bruker SAINT'
_computing_data_collection 'Bruker APEX'
_computing_data_reduction 'Bruker SAINT, SADABS, XPREP'
_computing_molecular_graphics 'WINGX v2014.1 (Farrugia, 2012)'
_computing_publication_material 'WINGX v2014.1 (Farrugia, 2012)'
_computing_structure_refinement 'SHELXL-2013 (Sheldrick, 2013)'
_computing_structure_solution 'SHELXS-2013 (Sheldrick, 2013)'
_diffrn_ambient_temperature 100(2)
_diffrn_measured_fraction_theta_full 0.999
_diffrn_measured_fraction_theta_max 0.998
_diffrn_measurement_device_type 'CCD X8 APEXII'
_diffrn_measurement_method 'omega and phi scans'
_diffrn_radiation_type MoK\a
_diffrn_radiation_wavelength 0.71073
_diffrn_reflns_av_R_equivalents 0.0538
_diffrn_reflns_av_unetI/netI 0.0277
_diffrn_reflns_Laue_measured_fraction_full 0.999
_diffrn_reflns_Laue_measured_fraction_max 0.998
_diffrn_reflns_limit_h_max 15
_diffrn_reflns_limit_h_min -15
_diffrn_reflns_limit_k_max 17
_diffrn_reflns_limit_k_min -17
_diffrn_reflns_limit_l_max 19
_diffrn_reflns_limit_l_min -19
_diffrn_reflns_number 89946
_diffrn_reflns_point_group_measured_fraction_full 0.999
_diffrn_reflns_point_group_measured_fraction_max 0.998
_diffrn_reflns_theta_full 25.242
_diffrn_reflns_theta_max 26.406
_diffrn_reflns_theta_min 2.202
_exptl_absorpt_coefficient_mu 0.089
_exptl_absorpt_correction_T_max 0.745
_exptl_absorpt_correction_T_min 0.670
_exptl_absorpt_correction_type multi-scan
_exptl_absorpt_process_details SADABS
_exptl_crystal_colour colourless
_exptl_crystal_density_diffrn 1.107
_exptl_crystal_description prism
_exptl_crystal_F_000 960
_exptl_crystal_size_max 0.22
_exptl_crystal_size_mid 0.17
_exptl_crystal_size_min 0.11
_refine_diff_density_max 0.286
_refine_diff_density_min -0.245
_refine_diff_density_rms 0.047
_refine_ls_extinction_method none
_refine_ls_goodness_of_fit_ref 1.077
_refine_ls_hydrogen_treatment constr
_refine_ls_matrix_type full
_refine_ls_number_parameters 293
_refine_ls_number_reflns 5397
_refine_ls_number_restraints 0
_refine_ls_restrained_S_all 1.077
_refine_ls_R_factor_all 0.0468
_refine_ls_R_factor_gt 0.0367
_refine_ls_shift/su_max 0.002
_refine_ls_shift/su_mean 0.000
_refine_ls_structure_factor_coef Fsqd
_refine_ls_weighting_details 'w=1/[\s^2^(Fo^2^)+(0.0539P)^2^+0.5593P] where P=(Fo^2^+2Fc^2^)/3'
_refine_ls_weighting_scheme calc
_refine_ls_wR_factor_gt 0.0989
_refine_ls_wR_factor_ref 0.1031
_reflns_Friedel_coverage 0.000
_reflns_number_gt 4387
_reflns_number_total 5397
_reflns_threshold_expression 'I > 2\s(I)'
_cod_data_source_file om6b00934_si_002.cif
_cod_data_source_block 8
_cod_depositor_comments 'Adding full bibliography for 4087009--4087016.cif.'
_cod_database_code 4087011
_shelx_space_group_comment
;
The symmetry employed for this shelxl refinement is uniquely defined
by the following loop, which should always be used as a source of
symmetry information in preference to the above space-group names.
They are only intended as comments.
;
_shelx_estimated_absorpt_t_min 0.981
_shelx_estimated_absorpt_t_max 0.990
_shelxl_version_number 2013-4

loop_
_space_group_symop_operation_xyz
'x, y, z'
'-x+1/2, y+1/2, -z+1/2'
'-x, -y, -z'
'x-1/2, -y-1/2, z-1/2'

loop_
_atom_site_label
_atom_site_type_symbol
_atom_site_fract_x
_atom_site_fract_y
_atom_site_fract_z
_atom_site_U_iso_or_equiv
_atom_site_adp_type
_atom_site_occupancy
_atom_site_site_symmetry_order
_atom_site_calc_flag
_atom_site_refinement_flags_posn
_atom_site_refinement_flags_adp
Mg1 Mg 0.59123(3) 0.26857(3) 0.84508(3) 0.01635(12) Uani 1 1 d . .
N1 N 0.62628(8) 0.11999(8) 0.86611(7) 0.0188(2) Uani 1 1 d . .
N2 N 0.53379(8) 0.06629(8) 0.85595(7) 0.0178(2) Uani 1 1 d . .
N3 N 0.51653(9) 0.23317(8) 0.71872(7) 0.0193(2) Uani 1 1 d . .
N4 N 0.47483(8) 0.14240(8) 0.72397(7) 0.0179(2) Uani 1 1 d . .
N5 N 0.44629(8) 0.24250(7) 0.90588(7) 0.0155(2) Uani 1 1 d . .
N6 N 0.27256(9) 0.19393(8) 0.85692(7) 0.0212(3) Uani 1 1 d . .
C1 C 0.54488(11) -0.02047(9) 0.89478(9) 0.0204(3) Uani 1 1 d . .
C2 C 0.64799(11) -0.02265(10) 0.93143(9) 0.0229(3) Uani 1 1 d . .
H2 H 0.6798 -0.0727 0.9629 0.027 Uiso 1 1 calc R U
C3 C 0.69552(10) 0.06508(10) 0.91204(9) 0.0205(3) Uani 1 1 d . .
C4 C 0.45947(12) -0.09576(10) 0.89146(10) 0.0260(3) Uani 1 1 d . .
H4A H 0.3898 -0.0670 0.8999 0.039 Uiso 1 1 calc R U
H4B H 0.4739 -0.1419 0.9368 0.039 Uiso 1 1 calc R U
H4C H 0.4596 -0.1269 0.8355 0.039 Uiso 1 1 calc R U
C5 C 0.80676(11) 0.10030(11) 0.93648(10) 0.0292(3) Uani 1 1 d . .
H5A H 0.8312 0.1432 0.8921 0.044 Uiso 1 1 calc R U
H5B H 0.8556 0.0470 0.9415 0.044 Uiso 1 1 calc R U
H5C H 0.8049 0.1333 0.9915 0.044 Uiso 1 1 calc R U
C6 C 0.46934(10) 0.09938(10) 0.64430(9) 0.0206(3) Uani 1 1 d . .
C7 C 0.50634(11) 0.16514(10) 0.58572(9) 0.0227(3) Uani 1 1 d . .
H7 H 0.5118 0.1570 0.5256 0.027 Uiso 1 1 calc R U
C8 C 0.53418(10) 0.24685(10) 0.63382(9) 0.0204(3) Uani 1 1 d . .
C9 C 0.42934(11) -0.00012(10) 0.63129(9) 0.0249(3) Uani 1 1 d . .
H9A H 0.4792 -0.0440 0.6592 0.037 Uiso 1 1 calc R U
H9B H 0.4238 -0.0139 0.5698 0.037 Uiso 1 1 calc R U
H9C H 0.3593 -0.0066 0.6566 0.037 Uiso 1 1 calc R U
C10 C 0.57390(12) 0.34080(10) 0.60131(9) 0.0260(3) Uani 1 1 d . .
H10A H 0.5878 0.3827 0.6501 0.039 Uiso 1 1 calc R U
H10B H 0.5198 0.3687 0.5628 0.039 Uiso 1 1 calc R U
H10C H 0.6396 0.3314 0.5701 0.039 Uiso 1 1 calc R U
C11 C 0.43988(10) 0.10672(9) 0.80820(8) 0.0175(3) Uani 1 1 d . .
H11 H 0.3890 0.0542 0.7963 0.021 Uiso 1 1 calc R U
C12 C 0.37708(10) 0.18538(9) 0.85993(8) 0.0162(3) Uani 1 1 d . .
C13 C 0.40151(10) 0.32281(9) 0.95730(9) 0.0174(3) Uani 1 1 d . .
C14 C 0.35247(12) 0.39911(10) 0.89616(10) 0.0284(3) Uani 1 1 d . .
H14A H 0.4065 0.4207 0.8566 0.043 Uiso 1 1 calc R U
H14B H 0.3279 0.4521 0.9302 0.043 Uiso 1 1 calc R U
H14C H 0.2923 0.3724 0.8633 0.043 Uiso 1 1 calc R U
C15 C 0.31875(11) 0.29210(10) 1.02464(10) 0.0263(3) Uani 1 1 d . .
H15A H 0.2561 0.2655 0.9949 0.039 Uiso 1 1 calc R U
H15B H 0.2975 0.3466 1.0583 0.039 Uiso 1 1 calc R U
H15C H 0.3507 0.2449 1.0630 0.039 Uiso 1 1 calc R U
C16 C 0.49845(11) 0.36607(9) 1.00722(9) 0.0215(3) Uani 1 1 d . .
H16A H 0.5334 0.3176 1.0424 0.032 Uiso 1 1 calc R U
H16B H 0.4740 0.4166 1.0443 0.032 Uiso 1 1 calc R U
H16C H 0.5489 0.3912 0.9664 0.032 Uiso 1 1 calc R U
C17 C 0.19056(10) 0.14088(10) 0.80507(9) 0.0236(3) Uani 1 1 d . .
C18 C 0.18499(13) 0.03363(12) 0.82508(11) 0.0386(4) Uani 1 1 d . .
H18A H 0.2437 0.0014 0.7974 0.058 Uiso 1 1 calc R U
H18B H 0.1172 0.0084 0.8031 0.058 Uiso 1 1 calc R U
H18C H 0.1906 0.0239 0.8872 0.058 Uiso 1 1 calc R U
C19 C 0.20100(11) 0.15732(12) 0.70688(9) 0.0286(3) Uani 1 1 d . .
H19A H 0.2043 0.2247 0.6954 0.043 Uiso 1 1 calc R U
H19B H 0.1393 0.1303 0.6762 0.043 Uiso 1 1 calc R U
H19C H 0.2660 0.1273 0.6873 0.043 Uiso 1 1 calc R U
C20 C 0.08244(12) 0.18564(14) 0.83107(11) 0.0404(4) Uani 1 1 d . .
H20A H 0.0701 0.1726 0.8917 0.061 Uiso 1 1 calc R U
H20B H 0.0245 0.1588 0.7957 0.061 Uiso 1 1 calc R U
H20C H 0.0851 0.2535 0.8220 0.061 Uiso 1 1 calc R U
C21 C 0.72212(11) 0.37158(10) 0.84193(9) 0.0221(3) Uani 1 1 d . .
C22 C 0.68585(13) 0.47088(11) 0.81149(10) 0.0331(4) Uani 1 1 d . .
H22A H 0.6362 0.4970 0.8525 0.050 Uiso 1 1 calc R U
H22B H 0.6506 0.4662 0.7549 0.050 Uiso 1 1 calc R U
H22C H 0.7480 0.5119 0.8080 0.050 Uiso 1 1 calc R U
C23 C 0.78262(12) 0.38437(13) 0.93001(10) 0.0338(4) Uani 1 1 d . .
H23A H 0.8408 0.4292 0.9235 0.051 Uiso 1 1 calc R U
H23B H 0.8116 0.3240 0.9492 0.051 Uiso 1 1 calc R U
H23C H 0.7334 0.4080 0.9726 0.051 Uiso 1 1 calc R U
C24 C 0.80486(11) 0.33454(12) 0.77669(10) 0.0300(3) Uani 1 1 d . .
H24A H 0.8628 0.3799 0.7721 0.045 Uiso 1 1 calc R U
H24B H 0.7699 0.3261 0.7203 0.045 Uiso 1 1 calc R U
H24C H 0.8336 0.2744 0.7969 0.045 Uiso 1 1 calc R U

loop_
_atom_site_aniso_label
_atom_site_aniso_U_11
_atom_site_aniso_U_22
_atom_site_aniso_U_33
_atom_site_aniso_U_23
_atom_site_aniso_U_13
_atom_site_aniso_U_12
Mg1 0.0155(2) 0.0165(2) 0.0170(2) -0.00190(17) 0.00057(17) -0.00146(17)
N1 0.0154(5) 0.0184(6) 0.0227(6) -0.0029(5) 0.0009(4) -0.0011(4)
N2 0.0163(5) 0.0157(5) 0.0216(6) -0.0028(4) 0.0008(4) -0.0009(4)
N3 0.0197(6) 0.0197(6) 0.0185(6) -0.0013(4) 0.0008(4) -0.0031(4)
N4 0.0181(5) 0.0192(6) 0.0165(6) -0.0038(4) 0.0005(4) -0.0029(4)
N5 0.0159(5) 0.0152(5) 0.0154(5) -0.0020(4) 0.0005(4) 0.0003(4)
N6 0.0159(6) 0.0252(6) 0.0225(6) -0.0039(5) -0.0012(4) -0.0007(5)
C1 0.0255(7) 0.0161(6) 0.0199(7) -0.0024(5) 0.0054(5) 0.0022(5)
C2 0.0252(7) 0.0189(7) 0.0246(7) 0.0004(6) 0.0016(6) 0.0055(5)
C3 0.0195(7) 0.0214(7) 0.0207(7) -0.0026(5) 0.0021(5) 0.0044(5)
C4 0.0295(8) 0.0184(7) 0.0302(8) -0.0007(6) 0.0036(6) -0.0026(6)
C5 0.0201(7) 0.0298(8) 0.0373(9) 0.0032(7) -0.0036(6) 0.0028(6)
C6 0.0148(6) 0.0269(7) 0.0201(7) -0.0080(6) -0.0016(5) 0.0026(5)
C7 0.0208(7) 0.0319(8) 0.0155(7) -0.0054(6) 0.0010(5) 0.0011(6)
C8 0.0157(6) 0.0282(7) 0.0174(7) -0.0005(6) 0.0003(5) 0.0017(5)
C9 0.0222(7) 0.0263(7) 0.0261(8) -0.0102(6) -0.0002(6) -0.0007(6)
C10 0.0282(7) 0.0297(8) 0.0200(7) 0.0022(6) 0.0018(6) -0.0021(6)
C11 0.0159(6) 0.0179(6) 0.0186(7) -0.0023(5) 0.0001(5) -0.0029(5)
C12 0.0183(6) 0.0160(6) 0.0144(6) 0.0013(5) 0.0010(5) -0.0003(5)
C13 0.0180(6) 0.0147(6) 0.0195(7) -0.0019(5) 0.0016(5) 0.0010(5)
C14 0.0308(8) 0.0206(7) 0.0334(8) -0.0001(6) -0.0051(6) 0.0073(6)
C15 0.0265(7) 0.0247(7) 0.0281(8) -0.0094(6) 0.0097(6) -0.0047(6)
C16 0.0238(7) 0.0175(6) 0.0231(7) -0.0053(5) 0.0012(5) -0.0002(5)
C17 0.0163(6) 0.0317(8) 0.0227(7) -0.0032(6) -0.0021(5) -0.0032(6)
C18 0.0353(9) 0.0395(9) 0.0403(10) 0.0058(7) -0.0128(7) -0.0183(7)
C19 0.0206(7) 0.0394(9) 0.0256(8) -0.0022(6) -0.0041(6) 0.0023(6)
C20 0.0162(7) 0.0679(12) 0.0368(9) -0.0157(8) 0.0000(6) -0.0021(7)
C21 0.0211(7) 0.0245(7) 0.0207(7) -0.0039(6) 0.0022(5) -0.0062(5)
C22 0.0417(9) 0.0246(8) 0.0334(9) -0.0032(6) 0.0081(7) -0.0086(7)
C23 0.0255(8) 0.0483(10) 0.0275(8) -0.0072(7) 0.0011(6) -0.0139(7)
C24 0.0228(7) 0.0392(9) 0.0285(8) -0.0036(7) 0.0062(6) -0.0057(6)

loop_
_atom_type_symbol
_atom_type_description
_atom_type_scat_dispersion_real
_atom_type_scat_dispersion_imag
_atom_type_scat_source
C C 0.0033 0.0016 'International Tables Vol C Tables 4.2.6.8 and 6.1.1.4'
H H 0.0000 0.0000 'International Tables Vol C Tables 4.2.6.8 and 6.1.1.4'
N N 0.0061 0.0033 'International Tables Vol C Tables 4.2.6.8 and 6.1.1.4'
Mg Mg 0.0486 0.0363 'International Tables Vol C Tables 4.2.6.8 and 6.1.1.4'

loop_
_geom_angle_atom_site_label_1
_geom_angle_atom_site_label_2
_geom_angle_atom_site_label_3
_geom_angle
N5 Mg1 N1 86.27(4)
N5 Mg1 C21 141.33(5)
N1 Mg1 C21 120.06(5)
N5 Mg1 N3 90.47(4)
N1 Mg1 N3 89.49(4)
C21 Mg1 N3 115.48(5)
C3 N1 N2 105.23(10)
C3 N1 Mg1 139.48(9)
N2 N1 Mg1 110.51(8)
C1 N2 N1 111.54(10)
C1 N2 C11 129.20(11)
N1 N2 C11 119.26(10)
C8 N3 N4 105.11(10)
C8 N3 Mg1 138.93(9)
N4 N3 Mg1 108.01(8)
C6 N4 N3 111.54(11)
C6 N4 C11 129.14(11)
N3 N4 C11 119.27(10)
C12 N5 C13 118.88(10)
C12 N5 Mg1 114.33(8)
C13 N5 Mg1 116.24(8)
C12 N6 C17 130.01(12)
N2 C1 C2 106.20(12)
N2 C1 C4 123.73(12)
C2 C1 C4 130.02(12)
C1 C2 C3 106.44(12)
C1 C2 H2 126.8
C3 C2 H2 126.8
N1 C3 C2 110.59(12)
N1 C3 C5 120.76(12)
C2 C3 C5 128.65(12)
C1 C4 H4A 109.5
C1 C4 H4B 109.5
H4A C4 H4B 109.5
C1 C4 H4C 109.5
H4A C4 H4C 109.5
H4B C4 H4C 109.5
C3 C5 H5A 109.5
C3 C5 H5B 109.5
H5A C5 H5B 109.5
C3 C5 H5C 109.5
H5A C5 H5C 109.5
H5B C5 H5C 109.5
N4 C6 C7 106.16(12)
N4 C6 C9 122.86(12)
C7 C6 C9 130.98(12)
C6 C7 C8 106.70(12)
C6 C7 H7 126.7
C8 C7 H7 126.7
N3 C8 C7 110.46(12)
N3 C8 C10 120.89(12)
C7 C8 C10 128.60(13)
C6 C9 H9A 109.5
C6 C9 H9B 109.5
H9A C9 H9B 109.5
C6 C9 H9C 109.5
H9A C9 H9C 109.5
H9B C9 H9C 109.5
C8 C10 H10A 109.5
C8 C10 H10B 109.5
H10A C10 H10B 109.5
C8 C10 H10C 109.5
H10A C10 H10C 109.5
H10B C10 H10C 109.5
N4 C11 N2 108.86(10)
N4 C11 C12 111.47(10)
N2 C11 C12 114.44(10)
N4 C11 H11 107.2
N2 C11 H11 107.2
C12 C11 H11 107.2
N6 C12 N5 125.32(12)
N6 C12 C11 123.43(11)
N5 C12 C11 111.24(10)
N5 C13 C16 105.47(10)
N5 C13 C15 114.04(11)
C16 C13 C15 107.65(11)
N5 C13 C14 110.54(11)
C16 C13 C14 108.62(11)
C15 C13 C14 110.25(12)
C13 C14 H14A 109.5
C13 C14 H14B 109.5
H14A C14 H14B 109.5
C13 C14 H14C 109.5
H14A C14 H14C 109.5
H14B C14 H14C 109.5
C13 C15 H15A 109.5
C13 C15 H15B 109.5
H15A C15 H15B 109.5
C13 C15 H15C 109.5
H15A C15 H15C 109.5
H15B C15 H15C 109.5
C13 C16 H16A 109.5
C13 C16 H16B 109.5
H16A C16 H16B 109.5
C13 C16 H16C 109.5
H16A C16 H16C 109.5
H16B C16 H16C 109.5
N6 C17 C19 112.25(12)
N6 C17 C18 114.90(11)
C19 C17 C18 110.42(13)
N6 C17 C20 104.15(11)
C19 C17 C20 106.85(12)
C18 C17 C20 107.68(13)
C17 C18 H18A 109.5
C17 C18 H18B 109.5
H18A C18 H18B 109.5
C17 C18 H18C 109.5
H18A C18 H18C 109.5
H18B C18 H18C 109.5
C17 C19 H19A 109.5
C17 C19 H19B 109.5
H19A C19 H19B 109.5
C17 C19 H19C 109.5
H19A C19 H19C 109.5
H19B C19 H19C 109.5
C17 C20 H20A 109.5
C17 C20 H20B 109.5
H20A C20 H20B 109.5
C17 C20 H20C 109.5
H20A C20 H20C 109.5
H20B C20 H20C 109.5
C22 C21 C23 107.02(12)
C22 C21 C24 107.66(12)
C23 C21 C24 107.05(12)
C22 C21 Mg1 113.56(10)
C23 C21 Mg1 113.83(10)
C24 C21 Mg1 107.38(9)
C21 C22 H22A 109.5
C21 C22 H22B 109.5
H22A C22 H22B 109.5
C21 C22 H22C 109.5
H22A C22 H22C 109.5
H22B C22 H22C 109.5
C21 C23 H23A 109.5
C21 C23 H23B 109.5
H23A C23 H23B 109.5
C21 C23 H23C 109.5
H23A C23 H23C 109.5
H23B C23 H23C 109.5
C21 C24 H24A 109.5
C21 C24 H24B 109.5
H24A C24 H24B 109.5
C21 C24 H24C 109.5
H24A C24 H24C 109.5
H24B C24 H24C 109.5

loop_
_geom_bond_atom_site_label_1
_geom_bond_atom_site_label_2
_geom_bond_distance
Mg1 N5 2.0690(11)
Mg1 N1 2.1454(12)
Mg1 C21 2.1653(14)
Mg1 N3 2.1732(12)
N1 C3 1.3337(17)
N1 N2 1.3709(15)
N2 C1 1.3563(17)
N2 C11 1.4652(16)
N3 C8 1.3346(17)
N3 N4 1.3731(15)
N4 C6 1.3578(16)
N4 C11 1.4562(17)
N5 C12 1.3517(16)
N5 C13 1.4857(16)
N6 C12 1.2939(16)
N6 C17 1.4687(17)
C1 C2 1.3756(19)
C1 C4 1.4894(19)
C2 C3 1.395(2)
C2 H2 0.9300
C3 C5 1.4953(19)
C4 H4A 0.9600
C4 H4B 0.9600
C4 H4C 0.9600
C5 H5A 0.9600
C5 H5B 0.9600
C5 H5C 0.9600
C6 C7 1.370(2)
C6 C9 1.4883(19)
C7 C8 1.3967(19)
C7 H7 0.9300
C8 C10 1.4924(19)
C9 H9A 0.9600
C9 H9B 0.9600
C9 H9C 0.9600
C10 H10A 0.9600
C10 H10B 0.9600
C10 H10C 0.9600
C11 C12 1.5712(18)
C11 H11 0.9800
C13 C16 1.5256(17)
C13 C15 1.5303(19)
C13 C14 1.5319(18)
C14 H14A 0.9600
C14 H14B 0.9600
C14 H14C 0.9600
C15 H15A 0.9600
C15 H15B 0.9600
C15 H15C 0.9600
C16 H16A 0.9600
C16 H16B 0.9600
C16 H16C 0.9600
C17 C19 1.526(2)
C17 C18 1.533(2)
C17 C20 1.535(2)
C18 H18A 0.9600
C18 H18B 0.9600
C18 H18C 0.9600
C19 H19A 0.9600
C19 H19B 0.9600
C19 H19C 0.9600
C20 H20A 0.9600
C20 H20B 0.9600
C20 H20C 0.9600
C21 C22 1.528(2)
C21 C23 1.5311(19)
C21 C24 1.536(2)
C22 H22A 0.9600
C22 H22B 0.9600
C22 H22C 0.9600
C23 H23A 0.9600
C23 H23B 0.9600
C23 H23C 0.9600
C24 H24A 0.9600
C24 H24B 0.9600
C24 H24C 0.9600

loop_
_geom_torsion_atom_site_label_1
_geom_torsion_atom_site_label_2
_geom_torsion_atom_site_label_3
_geom_torsion_atom_site_label_4
_geom_torsion
C3 N1 N2 C1 0.04(14)
Mg1 N1 N2 C1 -160.54(8)
C3 N1 N2 C11 179.51(11)
Mg1 N1 N2 C11 18.94(13)
C8 N3 N4 C6 1.64(14)
Mg1 N3 N4 C6 -153.73(9)
C8 N3 N4 C11 -176.18(11)
Mg1 N3 N4 C11 28.46(12)
N1 N2 C1 C2 0.15(15)
C11 N2 C1 C2 -179.25(12)
N1 N2 C1 C4 -177.38(12)
C11 N2 C1 C4 3.2(2)
N2 C1 C2 C3 -0.27(15)
C4 C1 C2 C3 177.05(14)
N2 N1 C3 C2 -0.21(14)
Mg1 N1 C3 C2 151.13(11)
N2 N1 C3 C5 -179.78(12)
Mg1 N1 C3 C5 -28.4(2)
C1 C2 C3 N1 0.31(16)
C1 C2 C3 C5 179.83(14)
N3 N4 C6 C7 -1.35(14)
C11 N4 C6 C7 176.20(12)
N3 N4 C6 C9 178.73(11)
C11 N4 C6 C9 -3.7(2)
N4 C6 C7 C8 0.52(14)
C9 C6 C7 C8 -179.57(13)
N4 N3 C8 C7 -1.27(14)
Mg1 N3 C8 C7 141.61(12)
N4 N3 C8 C10 176.39(11)
Mg1 N3 C8 C10 -40.7(2)
C6 C7 C8 N3 0.50(15)
C6 C7 C8 C10 -176.93(13)
C6 N4 C11 N2 97.08(14)
N3 N4 C11 N2 -85.54(13)
C6 N4 C11 C12 -135.75(13)
N3 N4 C11 C12 41.63(14)
C1 N2 C11 N4 -128.87(13)
N1 N2 C11 N4 51.76(14)
C1 N2 C11 C12 105.67(15)
N1 N2 C11 C12 -73.70(14)
C17 N6 C12 N5 175.28(13)
C17 N6 C12 C11 -3.6(2)
C13 N5 C12 N6 -0.51(19)
Mg1 N5 C12 N6 -143.99(11)
C13 N5 C12 C11 178.52(10)
Mg1 N5 C12 C11 35.04(12)
N4 C11 C12 N6 93.97(14)
N2 C11 C12 N6 -141.96(12)
N4 C11 C12 N5 -85.09(12)
N2 C11 C12 N5 38.99(15)
C12 N5 C13 C16 174.79(11)
Mg1 N5 C13 C16 -42.42(12)
C12 N5 C13 C15 56.89(15)
Mg1 N5 C13 C15 -160.32(9)
C12 N5 C13 C14 -67.99(15)
Mg1 N5 C13 C14 74.80(11)
C12 N6 C17 C19 -64.50(19)
C12 N6 C17 C18 62.7(2)
C12 N6 C17 C20 -179.72(14)
